data_2218444
loop_
_publ_author_name
'Wang, Cheng'
'Yuan, Ji-Hong'
'Xie, Gang'
'Yu, Ming-Juan'
'Li, Jing'

_publ_section_title
{2,2'-[Ethylenebis(nitrilomethylidyne)]diphenolato-\k^4^<i>O</i>,<i>N</i>,<i>N</i>',<i>O</i>'}oxidovanadium(IV)
_journal_coeditor_code HY2124
_journal_issue 6
_journal_name_full 'Acta Crystallographica Section E'
_journal_page_first m775
_journal_page_last m776
_journal_paper_doi 10.1107/S1600536808010611
_journal_volume 64
_journal_year 2008
_chemical_formula_iupac '[V (C16 H14 N2 O2) O]'
_chemical_formula_moiety 'C16 H14 N2 O3 V'
_chemical_formula_sum 'C16 H14 N2 O3 V'
_chemical_formula_weight 333.23
_chemical_name_systematic
;
{2,2'-[Ethylenebis(nitrilomethylidyne)]diphenolato-
\k^4^<i>O</i>,<i>N</i>,<i>N</i>',<i>O</i>'}oxidovanadium(IV)
;
_space_group_IT_number 4
_symmetry_cell_setting monoclinic
_symmetry_space_group_name_Hall 'P 2yb'
_symmetry_space_group_name_H-M 'P 1 21 1'
_atom_sites_solution_hydrogens geom
_atom_sites_solution_primary direct
_atom_sites_solution_secondary difmap
_audit_creation_method SHELXL-97
_cell_angle_alpha 90.00
_cell_angle_beta 98.24(3)
_cell_angle_gamma 90.00
_cell_formula_units_Z 4
_cell_length_a 13.648(3)
_cell_length_b 6.8085(14)
_cell_length_c 15.952(3)
_cell_measurement_reflns_used 9875
_cell_measurement_temperature 293(2)
_cell_measurement_theta_max 27.5
_cell_measurement_theta_min 3.0
_cell_volume 1467.0(5)
_computing_cell_refinement 'PROCESS-AUTO (Rigaku, 1998)'
_computing_data_collection 'PROCESS-AUTO (Rigaku, 1998)'
_computing_data_reduction 'PROCESS-AUTO (Rigaku, 1998)'
_computing_molecular_graphics 'SHELXTL-Plus (Sheldrick, 2008)'
_computing_publication_material 'SHELXL97 (Sheldrick, 2008)'
_computing_structure_refinement 'SHELXL97 (Sheldrick, 2008)'
_computing_structure_solution 'SHELXS97 (Sheldrick, 2008)'
_diffrn_ambient_temperature 293(2)
_diffrn_detector_area_resol_mean 10.0
_diffrn_measured_fraction_theta_full 0.997
_diffrn_measured_fraction_theta_max 0.997
_diffrn_measurement_device_type 'Rigaku R-AXIS RAPID'
_diffrn_measurement_method \w
_diffrn_radiation_monochromator graphite
_diffrn_radiation_source 'rotating anode'
_diffrn_radiation_type MoK\a
_diffrn_radiation_wavelength 0.71073
_diffrn_reflns_av_R_equivalents 0.0285
_diffrn_reflns_av_sigmaI/netI 0.0402
_diffrn_reflns_limit_h_max 17
_diffrn_reflns_limit_h_min -17
_diffrn_reflns_limit_k_max 8
_diffrn_reflns_limit_k_min -8
_diffrn_reflns_limit_l_max 19
_diffrn_reflns_limit_l_min -20
_diffrn_reflns_number 14358
_diffrn_reflns_theta_full 27.47
_diffrn_reflns_theta_max 27.47
_diffrn_reflns_theta_min 3.02
_exptl_absorpt_coefficient_mu 0.690
_exptl_absorpt_correction_T_max 0.9299
_exptl_absorpt_correction_T_min 0.8090
_exptl_absorpt_correction_type multi-scan
_exptl_absorpt_process_details '(ABSCOR; Higashi, 1995)'
_exptl_crystal_colour black
_exptl_crystal_density_diffrn 1.509
_exptl_crystal_density_method 'not measured'
_exptl_crystal_description block
_exptl_crystal_F_000 684
_exptl_crystal_size_max 0.32
_exptl_crystal_size_mid 0.21
_exptl_crystal_size_min 0.11
_refine_diff_density_max 0.565
_refine_diff_density_min -0.435
_refine_ls_abs_structure_details 'Flack (1983), 2456 Friedel pairs'
_refine_ls_abs_structure_Flack 0.01(2)
_refine_ls_extinction_method none
_refine_ls_goodness_of_fit_ref 1.030
_refine_ls_hydrogen_treatment constr
_refine_ls_matrix_type full
_refine_ls_number_parameters 397
_refine_ls_number_reflns 6102
_refine_ls_number_restraints 2
_refine_ls_restrained_S_all 1.034
_refine_ls_R_factor_all 0.0633
_refine_ls_R_factor_gt 0.0430
_refine_ls_shift/su_max 0.006
_refine_ls_shift/su_mean 0.000
_refine_ls_structure_factor_coef Fsqd
_refine_ls_weighting_details 'calc w=1/[\s^2^(Fo^2^)+(0.0582P)^2^+0.1081P] where P=(Fo^2^+2Fc^2^)/3'
_refine_ls_weighting_scheme calc
_refine_ls_wR_factor_gt 0.0996
_refine_ls_wR_factor_ref 0.1094
_reflns_number_gt 4561
_reflns_number_total 6102
_reflns_threshold_expression I>2\s(I)
_cod_data_source_file hy2124.cif
_cod_data_source_block I
_cod_depositor_comments
;
The following automatic conversions were performed:
'_symmetry_cell_setting' value 'Monoclinic' changed to 'monoclinic'
according to '/home/saulius/struct/CIF-dictionaries/cif_core.dic'
dictionary named 'cif_core.dic' version 2.4.1 from 2010-06-29.

Automatic conversion script
Id: cif_fix_enum 1527 2010-12-29 10:47:43Z saulius 

The following automatic conversions were performed:

'_symmetry_cell_setting' value 'Monoclinic' changed to 'monoclinic'
according to /home/saulius/struct/CIF-dictionaries/cif_core.dic
dictionary named 'cif_core.dic' version 2.4.1 from 2010-06-29.

Automatic conversion script
Id: cif_fix_values 1715 2011-07-08 13:25:40Z adriana 
;
_cod_original_cell_volume 1466.9(5)
_cod_original_sg_symbol_H-M 'P 21'
_cod_database_code 2218444
_cod_database_fobs_code 2218444

loop_
_symmetry_equiv_pos_as_xyz
'x, y, z'
'-x, y+1/2, -z'

loop_
_atom_site_type_symbol
_atom_site_label
_atom_site_fract_x
_atom_site_fract_y
_atom_site_fract_z
_atom_site_U_iso_or_equiv
_atom_site_adp_type
_atom_site_calc_flag
_atom_site_refinement_flags
_atom_site_occupancy
V V1 0.27998(4) 0.86758(8) 0.08474(3) 0.04713(15) Uani d . 1
V V2 0.73287(4) 0.88060(8) 0.57991(3) 0.04920(15) Uani d . 1
N N1 0.2175(2) 1.1335(4) 0.04608(19) 0.0488(7) Uani d . 1
N N2 0.3847(2) 1.0619(4) 0.14130(17) 0.0510(7) Uani d . 1
N N3 0.6545(3) 1.1035(4) 0.62647(19) 0.0596(8) Uani d . 1
N N4 0.7996(3) 1.1273(4) 0.5380(2) 0.0683(9) Uani d . 1
O O1 0.2286(2) 0.7938(4) 0.16192(18) 0.0759(8) Uani d . 1
O O2 0.8039(3) 0.7978(4) 0.65914(19) 0.0841(9) Uani d . 1
O O3 0.20463(17) 0.7577(3) -0.01603(15) 0.0507(6) Uani d . 1
O O4 0.38881(19) 0.7014(3) 0.06653(15) 0.0565(6) Uani d . 1
O O5 0.61179(19) 0.7339(3) 0.56339(14) 0.0555(6) Uani d . 1
O O6 0.7688(2) 0.7514(4) 0.48130(16) 0.0598(6) Uani d . 1
C C1 0.1221(3) 0.8198(5) -0.0612(2) 0.0455(8) Uani d . 1
C C2 0.0694(3) 0.6938(6) -0.1214(2) 0.0602(10) Uani d . 1
H H2 0.0934 0.5679 -0.1283 0.072 Uiso calc R 1
C C3 -0.0166(3) 0.7526(7) -0.1700(3) 0.0677(11) Uani d . 1
H H3 -0.0504 0.6651 -0.2086 0.081 Uiso calc R 1
C C4 -0.0541(3) 0.9403(6) -0.1627(2) 0.0618(10) Uani d . 1
H H4 -0.1125 0.9790 -0.1959 0.074 Uiso calc R 1
C C5 -0.0043(3) 1.0658(6) -0.1062(2) 0.0565(9) Uani d . 1
H H5 -0.0292 1.1917 -0.1011 0.068 Uiso calc R 1
C C6 0.0835(3) 1.0116(5) -0.0554(2) 0.0465(8) Uani d . 1
C C7 0.1371(3) 1.1600(5) -0.0042(2) 0.0508(8) Uani d . 1
H H7 0.1111 1.2865 -0.0079 0.061 Uiso calc R 1
C C8 0.2716(3) 1.3091(5) 0.0809(2) 0.0613(10) Uani d . 1
H H8A 0.2253 1.4092 0.0937 0.074 Uiso calc R 1
H H8B 0.3107 1.3622 0.0401 0.074 Uiso calc R 1
C C9 0.3379(3) 1.2495(5) 0.1604(3) 0.0655(10) Uani d . 1
H H9A 0.3879 1.3491 0.1764 0.079 Uiso calc R 1
H H9B 0.2996 1.2324 0.2067 0.079 Uiso calc R 1
C C10 0.4778(3) 1.0407(5) 0.1580(2) 0.0556(9) Uani d . 1
H H10 0.5143 1.1453 0.1836 0.067 Uiso calc R 1
C C11 0.5313(3) 0.8654(7) 0.13993(19) 0.0540(7) Uani d . 1
C C12 0.6340(3) 0.8573(8) 0.1668(2) 0.0697(10) Uani d . 1
H H12 0.6657 0.9654 0.1942 0.084 Uiso calc R 1
C C13 0.6879(3) 0.6955(8) 0.1537(3) 0.0760(13) Uani d . 1
H H13 0.7557 0.6931 0.1720 0.091 Uiso calc R 1
C C14 0.6415(3) 0.5350(7) 0.1133(2) 0.0702(12) Uani d . 1
H H14 0.6780 0.4227 0.1058 0.084 Uiso calc R 1
C C15 0.5407(3) 0.5390(6) 0.0837(2) 0.0584(9) Uani d . 1
H H15 0.5109 0.4309 0.0549 0.070 Uiso calc R 1
C C16 0.4833(3) 0.7039(5) 0.0967(2) 0.0515(8) Uani d . 1
C C17 0.5307(3) 0.7501(5) 0.5992(2) 0.0506(8) Uani d . 1
C C18 0.4647(3) 0.5918(7) 0.5952(2) 0.0599(9) Uani d . 1
H H18 0.4790 0.4774 0.5675 0.072 Uiso calc R 1
C C19 0.3798(3) 0.6014(8) 0.6310(2) 0.0695(11) Uani d . 1
H H19 0.3383 0.4926 0.6283 0.083 Uiso calc R 1
C C20 0.3545(3) 0.7698(8) 0.6711(3) 0.0798(13) Uani d . 1
H H20 0.2964 0.7748 0.6952 0.096 Uiso calc R 1
C C21 0.4155(3) 0.9279(7) 0.6749(2) 0.0707(12) Uani d . 1
H H21 0.3975 1.0427 0.7004 0.085 Uiso calc R 1
C C22 0.5057(3) 0.9226(5) 0.6412(2) 0.0561(9) Uani d . 1
C C23 0.5682(4) 1.0928(6) 0.6496(2) 0.0658(11) Uani d . 1
H H23 0.5445 1.2043 0.6738 0.079 Uiso calc R 1
C C24 0.7116(5) 1.2892(6) 0.6381(3) 0.0991(19) Uani d D 1
H H24A 0.6669 1.3988 0.6419 0.119 Uiso calc R 1
H H24B 0.7578 1.2838 0.6903 0.119 Uiso calc R 1
C C25 0.7656(5) 1.3167(7) 0.5658(4) 0.119(2) Uani d D 1
H H25A 0.7226 1.3786 0.5196 0.143 Uiso calc R 1
H H25B 0.8220 1.4023 0.5819 0.143 Uiso calc R 1
C C26 0.8629(4) 1.1322(6) 0.4880(3) 0.0761(12) Uani d . 1
H H26 0.8954 1.2507 0.4828 0.091 Uiso calc R 1
C C27 0.8889(3) 0.9717(6) 0.4386(3) 0.0642(11) Uani d . 1
C C28 0.9623(4) 0.9992(9) 0.3841(3) 0.0943(16) Uani d . 1
H H28 0.9960 1.1180 0.3849 0.113 Uiso calc R 1
C C29 0.9831(4) 0.8558(12) 0.3318(3) 0.1094(19) Uani d . 1
H H29 1.0310 0.8764 0.2967 0.131 Uiso calc R 1
C C30 0.9342(4) 0.6780(9) 0.3294(3) 0.0943(16) Uani d . 1
H H30 0.9491 0.5799 0.2927 0.113 Uiso calc R 1
C C31 0.8646(3) 0.6461(7) 0.3805(3) 0.0742(12) Uani d . 1
H H31 0.8327 0.5251 0.3785 0.089 Uiso calc R 1
C C32 0.8391(3) 0.7910(6) 0.4364(2) 0.0571(9) Uani d . 1

loop_
_atom_site_aniso_label
_atom_site_aniso_U_11
_atom_site_aniso_U_22
_atom_site_aniso_U_33
_atom_site_aniso_U_12
_atom_site_aniso_U_13
_atom_site_aniso_U_23
V1 0.0570(3) 0.0332(2) 0.0502(3) -0.0080(3) 0.0042(2) -0.0022(3)
V2 0.0635(4) 0.0335(3) 0.0486(3) 0.0022(3) 0.0011(2) -0.0011(3)
N1 0.0523(18) 0.0317(13) 0.0634(17) -0.0046(11) 0.0115(14) -0.0086(12)
N2 0.058(2) 0.0402(15) 0.0517(15) -0.0092(13) -0.0015(14) -0.0046(13)
N3 0.086(3) 0.0376(15) 0.0562(17) -0.0007(15) 0.0125(17) -0.0066(13)
N4 0.070(2) 0.0378(15) 0.099(3) -0.0036(14) 0.021(2) -0.0029(16)
O1 0.091(2) 0.0718(18) 0.0661(16) -0.0279(15) 0.0150(15) 0.0010(13)
O2 0.107(2) 0.0601(16) 0.0731(17) 0.0166(16) -0.0276(17) -0.0025(14)
O3 0.0551(15) 0.0352(11) 0.0596(13) -0.0047(10) 0.0002(11) -0.0074(10)
O4 0.0562(16) 0.0389(12) 0.0703(15) -0.0014(11) -0.0049(12) -0.0058(12)
O5 0.0669(17) 0.0444(13) 0.0576(13) -0.0018(11) 0.0176(12) -0.0068(11)
O6 0.0676(17) 0.0475(14) 0.0673(15) -0.0011(12) 0.0199(13) -0.0065(12)
C1 0.048(2) 0.0438(19) 0.0456(16) -0.0060(13) 0.0084(15) -0.0008(13)
C2 0.073(3) 0.048(2) 0.058(2) -0.0034(18) 0.004(2) -0.0103(18)
C3 0.064(3) 0.077(3) 0.060(2) -0.013(2) -0.001(2) -0.011(2)
C4 0.054(2) 0.083(3) 0.0466(18) 0.0014(19) -0.0004(16) 0.0002(18)
C5 0.053(2) 0.062(2) 0.0548(19) 0.0058(18) 0.0100(17) 0.0008(18)
C6 0.048(2) 0.0452(18) 0.0482(17) -0.0047(14) 0.0137(15) -0.0017(15)
C7 0.049(2) 0.0370(17) 0.068(2) 0.0027(14) 0.0119(18) 0.0022(15)
C8 0.068(3) 0.0352(17) 0.080(3) -0.0031(15) 0.007(2) -0.0101(16)
C9 0.076(3) 0.0449(19) 0.073(2) -0.0094(18) 0.003(2) -0.0191(19)
C10 0.066(3) 0.0445(19) 0.0522(19) -0.0122(16) -0.0066(17) -0.0051(16)
C11 0.057(2) 0.0536(18) 0.0494(15) -0.005(2) 0.0014(14) 0.004(2)
C12 0.062(2) 0.087(3) 0.0583(19) -0.010(3) 0.0032(17) -0.008(3)
C13 0.051(3) 0.115(4) 0.061(2) 0.003(3) 0.0072(19) 0.002(3)
C14 0.066(3) 0.093(3) 0.054(2) 0.020(2) 0.017(2) 0.005(2)
C15 0.065(3) 0.056(2) 0.0548(19) 0.0054(18) 0.0095(18) -0.0010(18)
C16 0.060(2) 0.0502(19) 0.0432(17) -0.0002(16) 0.0024(16) 0.0043(16)
C17 0.058(2) 0.0517(19) 0.0398(16) 0.0064(17) -0.0009(15) 0.0057(15)
C18 0.060(3) 0.066(2) 0.0493(19) -0.0012(19) -0.0042(17) 0.0007(18)
C19 0.056(3) 0.090(3) 0.058(2) -0.010(2) -0.0083(19) 0.013(2)
C20 0.060(3) 0.112(4) 0.067(2) 0.011(3) 0.010(2) 0.024(3)
C21 0.075(3) 0.077(3) 0.061(2) 0.026(2) 0.015(2) 0.013(2)
C22 0.065(2) 0.058(2) 0.0454(16) 0.0140(17) 0.0061(16) 0.0068(16)
C23 0.110(4) 0.0428(19) 0.0494(19) 0.016(2) 0.026(2) 0.0037(17)
C24 0.183(6) 0.037(2) 0.085(3) -0.026(3) 0.045(4) -0.020(2)
C25 0.143(5) 0.051(3) 0.177(6) -0.023(3) 0.071(5) -0.035(3)
C26 0.073(3) 0.048(2) 0.108(3) -0.0116(19) 0.013(3) 0.010(2)
C27 0.058(3) 0.062(2) 0.073(3) 0.0045(19) 0.010(2) 0.016(2)
C28 0.087(4) 0.090(4) 0.111(4) -0.003(3) 0.032(3) 0.030(3)
C29 0.117(4) 0.123(5) 0.101(3) 0.018(5) 0.058(3) 0.015(4)
C30 0.108(4) 0.100(4) 0.082(3) 0.008(3) 0.039(3) 0.001(3)
C31 0.075(3) 0.076(3) 0.075(3) 0.005(2) 0.023(2) -0.008(2)
C32 0.052(2) 0.059(2) 0.058(2) 0.0048(17) 0.0010(18) 0.0065(17)

loop_
_atom_type_symbol
_atom_type_description
_atom_type_scat_dispersion_real
_atom_type_scat_dispersion_imag
_atom_type_scat_source
C C 0.0033 0.0016 'International Tables Vol C Tables 4.2.6.8 and 6.1.1.4'
H H 0.0000 0.0000 'International Tables Vol C Tables 4.2.6.8 and 6.1.1.4'
N N 0.0061 0.0033 'International Tables Vol C Tables 4.2.6.8 and 6.1.1.4'
O O 0.0106 0.0060 'International Tables Vol C Tables 4.2.6.8 and 6.1.1.4'
V V 0.3005 0.5294 'International Tables Vol C Tables 4.2.6.8 and 6.1.1.4'

loop_
_geom_angle_atom_site_label_1
_geom_angle_atom_site_label_2
_geom_angle_atom_site_label_3
_geom_angle
_geom_angle_publ_flag
O1 V1 O4 111.65(15) y
O1 V1 O3 106.38(13) y
O4 V1 O3 88.68(10) y
O1 V1 N1 107.53(15) y
O4 V1 N1 140.24(11) y
O3 V1 N1 86.73(11) y
O1 V1 N2 102.72(13) y
O4 V1 N2 86.65(11) y
O3 V1 N2 150.17(11) y
N1 V1 N2 78.34(12) y
O2 V2 O5 109.95(15) y
O2 V2 O6 106.92(15) y
O5 V2 O6 88.01(11) y
O2 V2 N3 105.39(15) y
O5 V2 N3 87.24(12) y
O6 V2 N3 147.00(12) y
O2 V2 N4 107.48(17) y
O5 V2 N4 142.21(13) y
O6 V2 N4 86.06(13) y
N3 V2 N4 78.04(14) y
C7 N1 C8 117.5(3) ?
C7 N1 V1 126.5(2) ?
C8 N1 V1 115.9(2) ?
C10 N2 C9 120.3(3) ?
C10 N2 V1 129.1(2) ?
C9 N2 V1 110.6(2) ?
C23 N3 C24 119.9(4) ?
C23 N3 V2 127.4(3) ?
C24 N3 V2 112.6(3) ?
C26 N4 C25 116.5(4) ?
C26 N4 V2 127.0(3) ?
C25 N4 V2 116.5(3) ?
C1 O3 V1 130.0(2) ?
C16 O4 V1 132.7(2) ?
C17 O5 V2 131.0(2) ?
C32 O6 V2 130.3(2) ?
O3 C1 C2 119.4(3) ?
O3 C1 C6 123.9(3) ?
C2 C1 C6 116.6(3) ?
C3 C2 C1 121.4(4) ?
C3 C2 H2 119.3 ?
C1 C2 H2 119.3 ?
C2 C3 C4 121.2(4) ?
C2 C3 H3 119.4 ?
C4 C3 H3 119.4 ?
C5 C4 C3 118.8(4) ?
C5 C4 H4 120.6 ?
C3 C4 H4 120.6 ?
C4 C5 C6 121.8(4) ?
C4 C5 H5 119.1 ?
C6 C5 H5 119.1 ?
C5 C6 C1 120.2(3) ?
C5 C6 C7 118.1(3) ?
C1 C6 C7 121.5(3) ?
N1 C7 C6 125.6(3) ?
N1 C7 H7 117.2 ?
C6 C7 H7 117.2 ?
N1 C8 C9 108.0(3) ?
N1 C8 H8A 110.1 ?
C9 C8 H8A 110.1 ?
N1 C8 H8B 110.1 ?
C9 C8 H8B 110.1 ?
H8A C8 H8B 108.4 ?
N2 C9 C8 106.5(3) ?
N2 C9 H9A 110.4 ?
C8 C9 H9A 110.4 ?
N2 C9 H9B 110.4 ?
C8 C9 H9B 110.4 ?
H9A C9 H9B 108.6 ?
N2 C10 C11 124.8(3) ?
N2 C10 H10 117.6 ?
C11 C10 H10 117.6 ?
C12 C11 C16 119.4(4) ?
C12 C11 C10 118.7(4) ?
C16 C11 C10 121.9(3) ?
C13 C12 C11 121.5(5) ?
C13 C12 H12 119.2 ?
C11 C12 H12 119.2 ?
C12 C13 C14 119.6(4) ?
C12 C13 H13 120.2 ?
C14 C13 H13 120.2 ?
C13 C14 C15 120.7(4) ?
C13 C14 H14 119.7 ?
C15 C14 H14 119.7 ?
C14 C15 C16 120.8(4) ?
C14 C15 H15 119.6 ?
C16 C15 H15 119.6 ?
O4 C16 C15 118.5(3) ?
O4 C16 C11 123.6(3) ?
C15 C16 C11 117.9(3) ?
O5 C17 C18 119.3(3) ?
O5 C17 C22 123.2(3) ?
C18 C17 C22 117.5(3) ?
C19 C18 C17 121.6(4) ?
C19 C18 H18 119.2 ?
C17 C18 H18 119.2 ?
C18 C19 C20 121.2(5) ?
C18 C19 H19 119.4 ?
C20 C19 H19 119.4 ?
C21 C20 C19 119.1(4) ?
C21 C20 H20 120.4 ?
C19 C20 H20 120.4 ?
C20 C21 C22 121.7(4) ?
C20 C21 H21 119.2 ?
C22 C21 H21 119.2 ?
C21 C22 C17 118.9(4) ?
C21 C22 C23 118.9(4) ?
C17 C22 C23 122.2(4) ?
N3 C23 C22 125.2(4) ?
N3 C23 H23 117.4 ?
C22 C23 H23 117.4 ?
C25 C24 N3 108.9(4) ?
C25 C24 H24A 109.9 ?
N3 C24 H24A 109.9 ?
C25 C24 H24B 109.9 ?
N3 C24 H24B 109.9 ?
H24A C24 H24B 108.3 ?
N4 C25 C24 110.1(4) ?
N4 C25 H25A 109.6 ?
C24 C25 H25A 109.6 ?
N4 C25 H25B 109.6 ?
C24 C25 H25B 109.6 ?
H25A C25 H25B 108.2 ?
N4 C26 C27 125.5(4) ?
N4 C26 H26 117.3 ?
C27 C26 H26 117.3 ?
C32 C27 C26 121.9(4) ?
C32 C27 C28 118.6(4) ?
C26 C27 C28 119.3(4) ?
C29 C28 C27 120.8(5) ?
C29 C28 H28 119.6 ?
C27 C28 H28 119.6 ?
C28 C29 C30 120.8(5) ?
C28 C29 H29 119.6 ?
C30 C29 H29 119.6 ?
C31 C30 C29 120.1(5) ?
C31 C30 H30 119.9 ?
C29 C30 H30 119.9 ?
C30 C31 C32 121.8(5) ?
C30 C31 H31 119.1 ?
C32 C31 H31 119.1 ?
O6 C32 C27 124.0(4) ?
O6 C32 C31 118.1(4) ?
C27 C32 C31 117.9(4) ?

loop_
_geom_bond_atom_site_label_1
_geom_bond_atom_site_label_2
_geom_bond_distance
_geom_bond_publ_flag
V1 O1 1.584(3) y
V1 O4 1.922(3) y
V1 O3 1.931(2) y
V1 N1 2.058(3) y
V1 N2 2.059(3) y
V2 O2 1.582(3) y
V2 O5 1.917(3) y
V2 O6 1.926(2) y
V2 N3 2.056(3) y
V2 N4 2.067(3) y
N1 C7 1.275(4) ?
N1 C8 1.472(4) ?
N2 C10 1.268(5) ?
N2 C9 1.480(5) ?
N3 C23 1.286(5) ?
N3 C24 1.482(5) ?
N4 C26 1.258(5) ?
N4 C25 1.461(6) ?
O3 C1 1.316(4) ?
O4 C16 1.311(4) ?
O5 C17 1.320(4) ?
O6 C32 1.305(5) ?
C1 C2 1.406(5) ?
C1 C6 1.416(5) ?
C2 C3 1.370(6) ?
C2 H2 0.9300 ?
C3 C4 1.388(6) ?
C3 H3 0.9300 ?
C4 C5 1.352(5) ?
C4 H4 0.9300 ?
C5 C6 1.396(5) ?
C5 H5 0.9300 ?
C6 C7 1.433(5) ?
C7 H7 0.9300 ?
C8 C9 1.504(5) ?
C8 H8A 0.9700 ?
C8 H8B 0.9700 ?
C9 H9A 0.9700 ?
C9 H9B 0.9700 ?
C10 C11 1.450(6) ?
C10 H10 0.9300 ?
C11 C12 1.407(5) ?
C11 C16 1.408(5) ?
C12 C13 1.358(7) ?
C12 H12 0.9300 ?
C13 C14 1.376(7) ?
C13 H13 0.9300 ?
C14 C15 1.390(6) ?
C14 H14 0.9300 ?
C15 C16 1.401(5) ?
C15 H15 0.9300 ?
C17 C18 1.401(5) ?
C17 C22 1.418(5) ?
C18 C19 1.364(6) ?
C18 H18 0.9300 ?
C19 C20 1.381(7) ?
C19 H19 0.9300 ?
C20 C21 1.357(7) ?
C20 H20 0.9300 ?
C21 C22 1.412(5) ?
C21 H21 0.9300 ?
C22 C23 1.434(6) ?
C23 H23 0.9300 ?
C24 C25 1.468(6) ?
C24 H24A 0.9700 ?
C24 H24B 0.9700 ?
C25 H25A 0.9700 ?
C25 H25B 0.9700 ?
C26 C27 1.422(6) ?
C26 H26 0.9300 ?
C27 C32 1.404(6) ?
C27 C28 1.429(6) ?
C28 C29 1.341(8) ?
C28 H28 0.9300 ?
C29 C30 1.380(9) ?
C29 H29 0.9300 ?
C30 C31 1.355(6) ?
C30 H30 0.9300 ?
C31 C32 1.406(6) ?
C31 H31 0.9300 ?

loop_
_geom_hbond_atom_site_label_D
_geom_hbond_atom_site_label_H
_geom_hbond_atom_site_label_A
_geom_hbond_site_symmetry_A
_geom_hbond_distance_DH
_geom_hbond_distance_HA
_geom_hbond_distance_DA
_geom_hbond_angle_DHA
_geom_hbond_publ_flag
C8 H8B O4 1_565 0.97 2.55 3.139(3) 119 y
C14 H14 O3 2_645 0.93 2.56 3.364(3) 145 y
C24 H24B O1 2_656 0.97 2.34 3.178(3) 144 y

loop_
_geom_torsion_atom_site_label_1
_geom_torsion_atom_site_label_2
_geom_torsion_atom_site_label_3
_geom_torsion_atom_site_label_4
_geom_torsion
O1 V1 N1 C7 -83.8(3)
O4 V1 N1 C7 106.3(3)
O3 V1 N1 C7 22.3(3)
N2 V1 N1 C7 176.4(3)
O1 V1 N1 C8 95.8(3)
O4 V1 N1 C8 -74.1(3)
O3 V1 N1 C8 -158.1(3)
N2 V1 N1 C8 -4.1(3)
O1 V1 N2 C10 105.6(3)
O4 V1 N2 C10 -5.8(3)
O3 V1 N2 C10 -87.3(4)
N1 V1 N2 C10 -148.8(3)
O1 V1 N2 C9 -76.3(3)
O4 V1 N2 C9 172.3(2)
O3 V1 N2 C9 90.8(3)
N1 V1 N2 C9 29.3(2)
O2 V2 N3 C23 -95.3(4)
O5 V2 N3 C23 14.7(3)
O6 V2 N3 C23 96.7(4)
N4 V2 N3 C23 159.6(4)
O2 V2 N3 C24 80.4(3)
O5 V2 N3 C24 -169.7(3)
O6 V2 N3 C24 -87.6(4)
N4 V2 N3 C24 -24.7(3)
O2 V2 N4 C26 85.3(4)
O5 V2 N4 C26 -102.8(4)
O6 V2 N4 C26 -21.2(4)
N3 V2 N4 C26 -172.1(4)
O2 V2 N4 C25 -98.3(4)
O5 V2 N4 C25 73.6(5)
O6 V2 N4 C25 155.2(4)
N3 V2 N4 C25 4.3(4)
O1 V1 O3 C1 82.7(3)
O4 V1 O3 C1 -165.1(3)
N1 V1 O3 C1 -24.6(3)
N2 V1 O3 C1 -84.2(3)
O1 V1 O4 C16 -89.2(3)
O3 V1 O4 C16 163.7(3)
N1 V1 O4 C16 80.4(3)
N2 V1 O4 C16 13.2(3)
O2 V2 O5 C17 83.2(3)
O6 V2 O5 C17 -169.5(3)
N3 V2 O5 C17 -22.2(3)
N4 V2 O5 C17 -88.6(3)
O2 V2 O6 C32 -82.8(3)
O5 V2 O6 C32 166.9(3)
N3 V2 O6 C32 85.1(4)
N4 V2 O6 C32 24.2(3)
V1 O3 C1 C2 -166.4(2)
V1 O3 C1 C6 16.0(5)
O3 C1 C2 C3 -179.7(4)
C6 C1 C2 C3 -1.9(5)
C1 C2 C3 C4 1.1(7)
C2 C3 C4 C5 -0.1(6)
C3 C4 C5 C6 0.0(6)
C4 C5 C6 C1 -0.9(5)
C4 C5 C6 C7 173.3(3)
O3 C1 C6 C5 179.5(3)
C2 C1 C6 C5 1.8(5)
O3 C1 C6 C7 5.5(5)
C2 C1 C6 C7 -172.1(3)
C8 N1 C7 C6 168.6(3)
V1 N1 C7 C6 -11.8(5)
C5 C6 C7 N1 179.1(3)
C1 C6 C7 N1 -6.8(5)
C7 N1 C8 C9 158.5(3)
V1 N1 C8 C9 -21.1(4)
C10 N2 C9 C8 129.6(4)
V1 N2 C9 C8 -48.7(4)
N1 C8 C9 N2 43.8(4)
C9 N2 C10 C11 -178.4(3)
V1 N2 C10 C11 -0.5(5)
N2 C10 C11 C12 -175.9(3)
N2 C10 C11 C16 3.8(6)
C16 C11 C12 C13 -1.4(6)
C10 C11 C12 C13 178.4(4)
C11 C12 C13 C14 0.0(6)
C12 C13 C14 C15 1.8(6)
C13 C14 C15 C16 -2.1(6)
V1 O4 C16 C15 167.7(2)
V1 O4 C16 C11 -14.0(5)
C14 C15 C16 O4 179.1(3)
C14 C15 C16 C11 0.6(5)
C12 C11 C16 O4 -177.2(3)
C10 C11 C16 O4 3.0(5)
C12 C11 C16 C15 1.1(5)
C10 C11 C16 C15 -178.7(3)
V2 O5 C17 C18 -161.2(2)
V2 O5 C17 C22 19.7(5)
O5 C17 C18 C19 -179.8(3)
C22 C17 C18 C19 -0.7(5)
C17 C18 C19 C20 1.4(6)
C18 C19 C20 C21 -0.1(6)
C19 C20 C21 C22 -2.0(6)
C20 C21 C22 C17 2.7(5)
C20 C21 C22 C23 -178.1(4)
O5 C17 C22 C21 177.8(3)
C18 C17 C22 C21 -1.3(5)
O5 C17 C22 C23 -1.4(5)
C18 C17 C22 C23 179.5(3)
C24 N3 C23 C22 179.5(4)
V2 N3 C23 C22 -5.1(6)
C21 C22 C23 N3 175.6(4)
C17 C22 C23 N3 -5.2(6)
C23 N3 C24 C25 -143.1(5)
V2 N3 C24 C25 40.9(6)
C26 N4 C25 C24 -166.5(5)
V2 N4 C25 C24 16.8(7)
N3 C24 C25 N4 -36.1(7)
C25 N4 C26 C27 -164.8(5)
V2 N4 C26 C27 11.6(7)
N4 C26 C27 C32 5.1(7)
N4 C26 C27 C28 179.8(5)
C32 C27 C28 C29 0.1(8)
C26 C27 C28 C29 -174.8(5)
C27 C28 C29 C30 -0.1(9)
C28 C29 C30 C31 -0.3(10)
C29 C30 C31 C32 0.6(8)
V2 O6 C32 C27 -17.4(5)
V2 O6 C32 C31 164.6(3)
C26 C27 C32 O6 -3.1(6)
C28 C27 C32 O6 -177.8(4)
C26 C27 C32 C31 174.9(4)
C28 C27 C32 C31 0.1(6)
C30 C31 C32 O6 177.6(4)
C30 C31 C32 C27 -0.5(7)
